data_4024740
loop_
_publ_author_name
'Xiang-Ying Tang'
'Min Shi'

_publ_section_title
;
An Efficient Route to 2-Substituted N-(1-Amino-3-methylpyrrol)amides by
Ring-Opening Cyclization of Benzylidene- and
Alkylidenecyclopropylcarbaldehydes with Hydrazides
;
_journal_name_full 'Journal of Organic Chemistry'
_journal_page_first 5983
_journal_page_last 5986
_journal_paper_doi 10.1021/jo900730t
_journal_volume 74
_journal_year 2009
_chemical_formula_sum 'C19 H13 Cl N2 O2'
_chemical_formula_weight 336.76
_chemical_name_systematic
; 
 ? 
;
_space_group_IT_number 2
_symmetry_cell_setting triclinic
_symmetry_space_group_name_Hall '-P 1'
_symmetry_space_group_name_H-M 'P -1'
_atom_sites_solution_hydrogens geom
_atom_sites_solution_primary direct
_atom_sites_solution_secondary difmap
_audit_creation_method SHELXL-97
_cell_angle_alpha 96.694(2)
_cell_angle_beta 97.449(2)
_cell_angle_gamma 100.456(2)
_cell_formula_units_Z 2
_cell_length_a 5.9212(8)
_cell_length_b 9.7223(13)
_cell_length_c 14.6666(19)
_cell_measurement_reflns_used 2573
_cell_measurement_temperature 293(2)
_cell_measurement_theta_max 56.382
_cell_measurement_theta_min 5.482
_cell_volume 814.75(19)
_computing_cell_refinement 'Bruker SMART'
_computing_data_collection 'Bruker SMART'
_computing_data_reduction 'Bruker SHELXTL'
_computing_molecular_graphics 'Bruker SHELXTL'
_computing_publication_material 'Bruker SHELXTL'
_computing_structure_refinement 'SHELXL-97 (Sheldrick, 1997)'
_computing_structure_solution 'SHELXS-97 (Sheldrick, 1990)'
_diffrn_ambient_temperature 293(2)
_diffrn_measured_fraction_theta_full 0.980
_diffrn_measured_fraction_theta_max 0.980
_diffrn_measurement_device_type 'CCD area detector'
_diffrn_measurement_method 'phi and omega scans'
_diffrn_radiation_monochromator graphite
_diffrn_radiation_source 'fine-focus sealed tube'
_diffrn_radiation_type MoK\a
_diffrn_radiation_wavelength 0.71073
_diffrn_reflns_av_R_equivalents 0.1050
_diffrn_reflns_av_sigmaI/netI 0.0725
_diffrn_reflns_limit_h_max 7
_diffrn_reflns_limit_h_min -7
_diffrn_reflns_limit_k_max 11
_diffrn_reflns_limit_k_min -10
_diffrn_reflns_limit_l_max 15
_diffrn_reflns_limit_l_min -18
_diffrn_reflns_number 4487
_diffrn_reflns_theta_full 26.00
_diffrn_reflns_theta_max 26.00
_diffrn_reflns_theta_min 2.15
_exptl_absorpt_coefficient_mu 0.248
_exptl_absorpt_correction_T_max 1.00000
_exptl_absorpt_correction_T_min 0.78385
_exptl_absorpt_correction_type empirical
_exptl_absorpt_process_details sadabs
_exptl_crystal_colour green
_exptl_crystal_density_diffrn 1.373
_exptl_crystal_density_method 'not measured'
_exptl_crystal_description prismatic
_exptl_crystal_F_000 348
_exptl_crystal_size_max 0.379
_exptl_crystal_size_mid 0.236
_exptl_crystal_size_min 0.152
_refine_diff_density_max 0.256
_refine_diff_density_min -0.441
_refine_diff_density_rms 0.067
_refine_ls_extinction_coef 0.037(6)
_refine_ls_extinction_expression Fc^*^=kFc[1+0.001xFc^2^\l^3^/sin(2\q)]^-1/4^
_refine_ls_extinction_method SHELXL
_refine_ls_goodness_of_fit_ref 1.049
_refine_ls_hydrogen_treatment constr
_refine_ls_matrix_type full
_refine_ls_number_parameters 219
_refine_ls_number_reflns 3138
_refine_ls_number_restraints 0
_refine_ls_restrained_S_all 1.049
_refine_ls_R_factor_all 0.0630
_refine_ls_R_factor_gt 0.0576
_refine_ls_shift/su_max 0.004
_refine_ls_shift/su_mean 0.000
_refine_ls_structure_factor_coef Fsqd
_refine_ls_weighting_details 'calc w=1/[\s^2^(Fo^2^)+(0.0872P)^2^+0.1453P] where P=(Fo^2^+2Fc^2^)/3'
_refine_ls_weighting_scheme calc
_refine_ls_wR_factor_gt 0.1525
_refine_ls_wR_factor_ref 0.1575
_reflns_number_gt 2783
_reflns_number_total 3138
_reflns_threshold_expression >2sigma(I)
_cod_data_source_file jo900730t_si_001.cif
_cod_data_source_block cd28568
_cod_depositor_comments
;
The following automatic conversions were performed:
'_symmetry_cell_setting' value 'Triclinic' changed to 'triclinic'
according to '/home/saulius/struct/CIF-dictionaries/cif_core.dic'
dictionary named 'cif_core.dic' version 2.4.1 from 2010-06-29.

Automatic conversion script
Id: cif_fix_enum 1527 2010-12-29 10:47:43Z saulius 
;
_cod_original_sg_symbol_H-M P-1
_cod_database_code 4024740

loop_
_symmetry_equiv_pos_as_xyz
'x, y, z'
'-x, -y, -z'

loop_
_atom_site_label
_atom_site_type_symbol
_atom_site_fract_x
_atom_site_fract_y
_atom_site_fract_z
_atom_site_U_iso_or_equiv
_atom_site_adp_type
_atom_site_occupancy
_atom_site_symmetry_multiplicity
_atom_site_calc_flag
_atom_site_refinement_flags
_atom_site_disorder_assembly
_atom_site_disorder_group
Cl1 Cl 1.20659(11) 0.57078(6) 0.70836(5) 0.0622(3) Uani 1 1 d . . .
N1 N 0.4304(3) 0.02802(17) 0.82391(11) 0.0408(4) Uani 1 1 d . . .
N2 N 0.4612(3) -0.03290(17) 0.73745(11) 0.0399(4) Uani 1 1 d . . .
O1 O 0.7462(3) -0.15244(16) 0.78788(10) 0.0504(4) Uani 1 1 d . . .
O2 O 0.1497(3) 0.02770(19) 0.65024(12) 0.0607(5) Uani 1 1 d . . .
C1 C 0.2749(4) -0.0356(2) 0.87479(15) 0.0489(5) Uani 1 1 d . . .
H1 H 0.1849 -0.1264 0.8601 0.059 Uiso 1 1 calc R . .
C2 C 0.2765(4) 0.0580(3) 0.95030(16) 0.0528(6) Uani 1 1 d . . .
H2 H 0.1885 0.0423 0.9976 0.063 Uiso 1 1 calc R . .
C3 C 0.4338(4) 0.1835(2) 0.94578(14) 0.0464(5) Uani 1 1 d . . .
C4 C 0.5289(3) 0.16540(19) 0.86573(13) 0.0370(4) Uani 1 1 d . . .
C5 C 0.6989(3) 0.26155(19) 0.82722(12) 0.0352(4) Uani 1 1 d . . .
C6 C 0.6735(4) 0.4020(2) 0.82628(13) 0.0398(4) Uani 1 1 d . . .
H6 H 0.5480 0.4312 0.8492 0.048 Uiso 1 1 calc R . .
C7 C 0.8308(4) 0.4979(2) 0.79206(14) 0.0430(5) Uani 1 1 d . . .
H7 H 0.8137 0.5912 0.7928 0.052 Uiso 1 1 calc R . .
C8 C 1.0134(3) 0.4529(2) 0.75694(14) 0.0416(5) Uani 1 1 d . . .
C9 C 1.0453(3) 0.3160(2) 0.75671(15) 0.0444(5) Uani 1 1 d . . .
H9 H 1.1701 0.2876 0.7327 0.053 Uiso 1 1 calc R . .
C10 C 0.8887(3) 0.2213(2) 0.79282(14) 0.0407(5) Uani 1 1 d . . .
H10 H 0.9110 0.1292 0.7941 0.049 Uiso 1 1 calc R . .
C11 C 0.6142(3) -0.1261(2) 0.72666(13) 0.0386(4) Uani 1 1 d . . .
C12 C 0.3060(4) -0.0344(2) 0.65592(14) 0.0416(5) Uani 1 1 d . . .
C13 C 0.3846(3) -0.1286(2) 0.58450(14) 0.0421(5) Uani 1 1 d . . .
C14 C 0.5678(3) -0.1809(2) 0.62608(14) 0.0406(5) Uani 1 1 d . . .
C15 C 0.6769(4) -0.2712(2) 0.57659(17) 0.0542(6) Uani 1 1 d . . .
H15 H 0.8002 -0.3062 0.6048 0.065 Uiso 1 1 calc R . .
C16 C 0.5932(5) -0.3074(3) 0.48219(18) 0.0653(7) Uani 1 1 d . . .
H16 H 0.6626 -0.3679 0.4462 0.078 Uiso 1 1 calc R . .
C17 C 0.4101(5) -0.2558(3) 0.44058(17) 0.0651(7) Uani 1 1 d . . .
H17 H 0.3585 -0.2826 0.3772 0.078 Uiso 1 1 calc R . .
C18 C 0.3010(4) -0.1652(3) 0.49062(15) 0.0554(6) Uani 1 1 d . . .
H18 H 0.1772 -0.1305 0.4625 0.067 Uiso 1 1 calc R . .
C19 C 0.4885(6) 0.3109(3) 1.01832(17) 0.0758(9) Uani 1 1 d . . .
H19A H 0.6410 0.3636 1.0162 0.114 Uiso 1 1 calc R . .
H19B H 0.4835 0.2819 1.0785 0.114 Uiso 1 1 calc R . .
H19C H 0.3762 0.3693 1.0069 0.114 Uiso 1 1 calc R . .

loop_
_atom_site_aniso_label
_atom_site_aniso_U_11
_atom_site_aniso_U_22
_atom_site_aniso_U_33
_atom_site_aniso_U_23
_atom_site_aniso_U_13
_atom_site_aniso_U_12
Cl1 0.0627(4) 0.0427(4) 0.0819(5) 0.0138(3) 0.0270(3) -0.0021(3)
N1 0.0465(9) 0.0335(8) 0.0375(8) -0.0034(6) 0.0095(7) -0.0014(7)
N2 0.0460(9) 0.0329(8) 0.0359(8) -0.0056(6) 0.0024(7) 0.0046(7)
O1 0.0535(9) 0.0435(8) 0.0501(8) 0.0039(7) -0.0026(7) 0.0080(7)
O2 0.0625(10) 0.0590(10) 0.0613(10) 0.0019(8) 0.0008(8) 0.0248(8)
C1 0.0439(11) 0.0444(12) 0.0550(12) 0.0096(9) 0.0101(9) -0.0032(9)
C2 0.0574(13) 0.0563(13) 0.0524(12) 0.0163(10) 0.0247(10) 0.0142(11)
C3 0.0633(13) 0.0404(11) 0.0394(10) 0.0057(8) 0.0176(9) 0.0132(10)
C4 0.0458(10) 0.0292(9) 0.0345(9) 0.0000(7) 0.0061(7) 0.0066(8)
C5 0.0432(10) 0.0279(9) 0.0305(9) -0.0014(7) 0.0021(7) 0.0029(7)
C6 0.0475(11) 0.0312(9) 0.0408(10) -0.0010(8) 0.0113(8) 0.0094(8)
C7 0.0547(12) 0.0266(9) 0.0462(11) 0.0004(8) 0.0092(9) 0.0061(8)
C8 0.0444(11) 0.0324(10) 0.0438(10) 0.0035(8) 0.0057(8) -0.0016(8)
C9 0.0380(10) 0.0372(10) 0.0567(12) 0.0005(9) 0.0093(9) 0.0065(8)
C10 0.0420(10) 0.0282(9) 0.0500(11) 0.0013(8) 0.0048(8) 0.0061(8)
C11 0.0403(10) 0.0293(9) 0.0411(10) 0.0013(7) 0.0032(8) -0.0015(8)
C12 0.0456(11) 0.0328(10) 0.0425(11) 0.0019(8) 0.0025(8) 0.0029(8)
C13 0.0469(11) 0.0322(10) 0.0411(10) 0.0003(8) 0.0037(8) -0.0026(8)
C14 0.0445(10) 0.0296(9) 0.0424(10) -0.0005(8) 0.0070(8) -0.0026(8)
C15 0.0583(13) 0.0452(12) 0.0576(13) -0.0028(10) 0.0134(10) 0.0097(10)
C16 0.0828(18) 0.0557(15) 0.0537(14) -0.0112(11) 0.0229(12) 0.0079(13)
C17 0.0799(17) 0.0646(16) 0.0398(12) -0.0083(11) 0.0072(11) -0.0027(14)
C18 0.0646(14) 0.0535(13) 0.0407(11) 0.0007(9) -0.0014(10) 0.0027(11)
C19 0.136(3) 0.0484(14) 0.0461(13) -0.0023(11) 0.0350(15) 0.0168(16)

loop_
_atom_type_symbol
_atom_type_description
_atom_type_scat_dispersion_real
_atom_type_scat_dispersion_imag
_atom_type_scat_source
C C 0.0033 0.0016 'International Tables Vol C Tables 4.2.6.8 and 6.1.1.4'
H H 0.0000 0.0000 'International Tables Vol C Tables 4.2.6.8 and 6.1.1.4'
N N 0.0061 0.0033 'International Tables Vol C Tables 4.2.6.8 and 6.1.1.4'
O O 0.0106 0.0060 'International Tables Vol C Tables 4.2.6.8 and 6.1.1.4'
Cl Cl 0.1484 0.1585 'International Tables Vol C Tables 4.2.6.8 and 6.1.1.4'

loop_
_geom_angle_atom_site_label_1
_geom_angle_atom_site_label_2
_geom_angle_atom_site_label_3
_geom_angle
_geom_angle_site_symmetry_1
_geom_angle_site_symmetry_3
_geom_angle_publ_flag
C1 N1 N2 123.18(17) . . ?
C1 N1 C4 110.70(16) . . ?
N2 N1 C4 125.70(16) . . ?
N1 N2 C11 122.29(16) . . ?
N1 N2 C12 122.67(17) . . ?
C11 N2 C12 113.39(16) . . ?
C2 C1 N1 107.06(19) . . ?
C2 C1 H1 126.5 . . ?
N1 C1 H1 126.5 . . ?
C1 C2 C3 108.64(19) . . ?
C1 C2 H2 125.7 . . ?
C3 C2 H2 125.7 . . ?
C4 C3 C2 108.21(18) . . ?
C4 C3 C19 127.1(2) . . ?
C2 C3 C19 124.6(2) . . ?
C3 C4 N1 105.35(17) . . ?
C3 C4 C5 130.86(17) . . ?
N1 C4 C5 123.78(16) . . ?
C10 C5 C6 117.95(18) . . ?
C10 C5 C4 123.08(17) . . ?
C6 C5 C4 118.96(17) . . ?
C7 C6 C5 121.41(17) . . ?
C7 C6 H6 119.3 . . ?
C5 C6 H6 119.3 . . ?
C8 C7 C6 118.72(18) . . ?
C8 C7 H7 120.6 . . ?
C6 C7 H7 120.6 . . ?
C7 C8 C9 121.80(19) . . ?
C7 C8 Cl1 119.32(16) . . ?
C9 C8 Cl1 118.86(16) . . ?
C8 C9 C10 118.99(18) . . ?
C8 C9 H9 120.5 . . ?
C10 C9 H9 120.5 . . ?
C9 C10 C5 121.09(18) . . ?
C9 C10 H10 119.5 . . ?
C5 C10 H10 119.5 . . ?
O1 C11 N2 125.32(18) . . ?
O1 C11 C14 130.43(19) . . ?
N2 C11 C14 104.24(16) . . ?
O2 C12 N2 125.31(19) . . ?
O2 C12 C13 130.73(19) . . ?
N2 C12 C13 103.96(17) . . ?
C14 C13 C18 121.4(2) . . ?
C14 C13 C12 108.99(17) . . ?
C18 C13 C12 129.6(2) . . ?
C15 C14 C13 122.0(2) . . ?
C15 C14 C11 128.9(2) . . ?
C13 C14 C11 109.06(17) . . ?
C14 C15 C16 116.5(2) . . ?
C14 C15 H15 121.7 . . ?
C16 C15 H15 121.7 . . ?
C17 C16 C15 121.6(2) . . ?
C17 C16 H16 119.2 . . ?
C15 C16 H16 119.2 . . ?
C16 C17 C18 121.6(2) . . ?
C16 C17 H17 119.2 . . ?
C18 C17 H17 119.2 . . ?
C17 C18 C13 116.8(2) . . ?
C17 C18 H18 121.6 . . ?
C13 C18 H18 121.6 . . ?
C3 C19 H19A 109.5 . . ?
C3 C19 H19B 109.5 . . ?
H19A C19 H19B 109.5 . . ?
C3 C19 H19C 109.5 . . ?
H19A C19 H19C 109.5 . . ?
H19B C19 H19C 109.5 . . ?

loop_
_geom_bond_atom_site_label_1
_geom_bond_atom_site_label_2
_geom_bond_distance
_geom_bond_site_symmetry_2
_geom_bond_publ_flag
Cl1 C8 1.748(2) . ?
N1 C1 1.366(3) . ?
N1 N2 1.384(2) . ?
N1 C4 1.391(2) . ?
N2 C11 1.403(3) . ?
N2 C12 1.408(3) . ?
O1 C11 1.194(2) . ?
O2 C12 1.192(2) . ?
C1 C2 1.347(3) . ?
C1 H1 0.9300 . ?
C2 C3 1.408(3) . ?
C2 H2 0.9300 . ?
C3 C4 1.373(3) . ?
C3 C19 1.493(3) . ?
C4 C5 1.461(3) . ?
C5 C10 1.390(3) . ?
C5 C6 1.402(3) . ?
C6 C7 1.380(3) . ?
C6 H6 0.9300 . ?
C7 C8 1.375(3) . ?
C7 H7 0.9300 . ?
C8 C9 1.377(3) . ?
C9 C10 1.385(3) . ?
C9 H9 0.9300 . ?
C10 H10 0.9300 . ?
C11 C14 1.481(3) . ?
C12 C13 1.487(3) . ?
C13 C14 1.382(3) . ?
C13 C18 1.383(3) . ?
C14 C15 1.377(3) . ?
C15 C16 1.390(4) . ?
C15 H15 0.9300 . ?
C16 C17 1.378(4) . ?
C16 H16 0.9300 . ?
C17 C18 1.382(4) . ?
C17 H17 0.9300 . ?
C18 H18 0.9300 . ?
C19 H19A 0.9600 . ?
C19 H19B 0.9600 . ?
C19 H19C 0.9600 . ?

loop_
_geom_torsion_atom_site_label_1
_geom_torsion_atom_site_label_2
_geom_torsion_atom_site_label_3
_geom_torsion_atom_site_label_4
_geom_torsion
_geom_torsion_site_symmetry_1
_geom_torsion_site_symmetry_2
_geom_torsion_site_symmetry_3
_geom_torsion_site_symmetry_4
_geom_torsion_publ_flag
C1 N1 N2 C11 -86.6(2) . . . . ?
C4 N1 N2 C11 101.4(2) . . . . ?
C1 N1 N2 C12 77.8(3) . . . . ?
C4 N1 N2 C12 -94.2(2) . . . . ?
N2 N1 C1 C2 -174.62(19) . . . . ?
C4 N1 C1 C2 -1.6(2) . . . . ?
N1 C1 C2 C3 0.9(3) . . . . ?
C1 C2 C3 C4 0.1(3) . . . . ?
C1 C2 C3 C19 -178.3(2) . . . . ?
C2 C3 C4 N1 -1.0(2) . . . . ?
C19 C3 C4 N1 177.3(2) . . . . ?
C2 C3 C4 C5 179.6(2) . . . . ?
C19 C3 C4 C5 -2.0(4) . . . . ?
C1 N1 C4 C3 1.6(2) . . . . ?
N2 N1 C4 C3 174.43(19) . . . . ?
C1 N1 C4 C5 -178.96(18) . . . . ?
N2 N1 C4 C5 -6.2(3) . . . . ?
C3 C4 C5 C10 133.5(2) . . . . ?
N1 C4 C5 C10 -45.7(3) . . . . ?
C3 C4 C5 C6 -45.2(3) . . . . ?
N1 C4 C5 C6 135.6(2) . . . . ?
C10 C5 C6 C7 0.2(3) . . . . ?
C4 C5 C6 C7 179.00(17) . . . . ?
C5 C6 C7 C8 1.1(3) . . . . ?
C6 C7 C8 C9 -1.3(3) . . . . ?
C6 C7 C8 Cl1 177.03(15) . . . . ?
C7 C8 C9 C10 0.1(3) . . . . ?
Cl1 C8 C9 C10 -178.22(15) . . . . ?
C8 C9 C10 C5 1.3(3) . . . . ?
C6 C5 C10 C9 -1.5(3) . . . . ?
C4 C5 C10 C9 179.84(17) . . . . ?
N1 N2 C11 O1 -7.1(3) . . . . ?
C12 N2 C11 O1 -172.83(19) . . . . ?
N1 N2 C11 C14 172.04(16) . . . . ?
C12 N2 C11 C14 6.3(2) . . . . ?
N1 N2 C12 O2 8.4(3) . . . . ?
C11 N2 C12 O2 174.1(2) . . . . ?
N1 N2 C12 C13 -171.26(17) . . . . ?
C11 N2 C12 C13 -5.6(2) . . . . ?
O2 C12 C13 C14 -177.2(2) . . . . ?
N2 C12 C13 C14 2.5(2) . . . . ?
O2 C12 C13 C18 2.7(4) . . . . ?
N2 C12 C13 C18 -177.6(2) . . . . ?
C18 C13 C14 C15 0.3(3) . . . . ?
C12 C13 C14 C15 -179.82(19) . . . . ?
C18 C13 C14 C11 -178.68(19) . . . . ?
C12 C13 C14 C11 1.2(2) . . . . ?
O1 C11 C14 C15 -4.2(4) . . . . ?
N2 C11 C14 C15 176.7(2) . . . . ?
O1 C11 C14 C13 174.6(2) . . . . ?
N2 C11 C14 C13 -4.4(2) . . . . ?
C13 C14 C15 C16 0.0(3) . . . . ?
C11 C14 C15 C16 178.7(2) . . . . ?
C14 C15 C16 C17 -0.2(4) . . . . ?
C15 C16 C17 C18 0.2(4) . . . . ?
C16 C17 C18 C13 0.1(4) . . . . ?
C14 C13 C18 C17 -0.3(3) . . . . ?
C12 C13 C18 C17 179.8(2) . . . . ?

loop_
_cod_related_entry_id
_cod_related_entry_database
_cod_related_entry_code
1 ChemSpider 30659013
